data_7127959
loop_
_publ_author_name
'Deutscher, Jennifer'
'Gerschel, Philipp'
'Warm, Katrin'
'Kuhlmann, Uwe'
'Mebs, Stefan'
'Haumann, Michael'
'Dau, Holger'
'Hildebrandt, Peter'
'Apfel, Ulf-Peter'
'Ray, Kallol'

_publ_section_title
;
 A bioinspired oxoiron(IV) motif supported on a N<sub>2</sub>S<sub>2</sub>
 macrocyclic ligand.
;
_journal_issue 23
_journal_name_full 'Chemical communications (Cambridge, England)'
_journal_page_first 2947
_journal_page_last 2950
_journal_paper_doi 10.1039/d1cc00250c
_journal_volume 57
_journal_year 2021
_chemical_formula_moiety 'C16 H28 F6 Fe N4 O6 S4'
_chemical_formula_sum 'C16 H28 F6 Fe N4 O6 S4'
_chemical_formula_weight 670.51
_space_group_crystal_system triclinic
_space_group_IT_number 2
_space_group_name_Hall '-P 1'
_space_group_name_H-M_alt 'P -1'
_atom_sites_solution_hydrogens geom
_audit_creation_method SHELXL-2018/3
_audit_update_record
;
2021-01-05 deposited with the CCDC.	2021-02-16 downloaded from the CCDC.
;
_cell_angle_alpha 96.876(4)
_cell_angle_beta 90.559(3)
_cell_angle_gamma 113.841(3)
_cell_formula_units_Z 1
_cell_length_a 8.5286(7)
_cell_length_b 8.8855(7)
_cell_length_c 9.7499(8)
_cell_measurement_reflns_used 9974
_cell_measurement_temperature 100(2)
_cell_measurement_theta_max 25.07
_cell_measurement_theta_min 2.53
_cell_volume 669.57(10)
_computing_cell_refinement 'Bruker SAINT'
_computing_data_collection 'Bruker APEX3'
_computing_data_reduction 'Bruker SAINT'
_computing_molecular_graphics 'Bruker SHELXTL'
_computing_publication_material 'Bruker SHELXTL'
_computing_structure_refinement 'SHELXL-2018/3 (Sheldrick, 2018)'
_computing_structure_solution 'SHELXT 2014/5 (Sheldrick, 2014)'
_diffrn_ambient_temperature 100(2)
_diffrn_measured_fraction_theta_full 0.998
_diffrn_measured_fraction_theta_max 0.998
_diffrn_measurement_device_type 'Bruker D8 Venture'
_diffrn_measurement_method '\f and \w scans'
_diffrn_radiation_type MoK\a
_diffrn_radiation_wavelength 0.71073
_diffrn_reflns_av_R_equivalents 0.0305
_diffrn_reflns_av_unetI/netI 0.0170
_diffrn_reflns_Laue_measured_fraction_full 0.998
_diffrn_reflns_Laue_measured_fraction_max 0.998
_diffrn_reflns_limit_h_max 10
_diffrn_reflns_limit_h_min -10
_diffrn_reflns_limit_k_max 10
_diffrn_reflns_limit_k_min -10
_diffrn_reflns_limit_l_max 11
_diffrn_reflns_limit_l_min -11
_diffrn_reflns_number 18646
_diffrn_reflns_point_group_measured_fraction_full 0.998
_diffrn_reflns_point_group_measured_fraction_max 0.998
_diffrn_reflns_theta_full 25.076
_diffrn_reflns_theta_max 25.076
_diffrn_reflns_theta_min 2.529
_exptl_absorpt_coefficient_mu 0.956
_exptl_absorpt_correction_T_max 0.7452
_exptl_absorpt_correction_T_min 0.6968
_exptl_absorpt_correction_type multi-scan
_exptl_absorpt_process_details SADABS
_exptl_crystal_colour pink
_exptl_crystal_density_diffrn 1.663
_exptl_crystal_description block
_exptl_crystal_F_000 344
_exptl_crystal_size_max 0.240
_exptl_crystal_size_mid 0.140
_exptl_crystal_size_min 0.140
_refine_diff_density_max 0.428
_refine_diff_density_min -0.389
_refine_diff_density_rms 0.057
_refine_ls_extinction_method none
_refine_ls_goodness_of_fit_ref 1.083
_refine_ls_hydrogen_treatment constr
_refine_ls_matrix_type full
_refine_ls_number_parameters 170
_refine_ls_number_reflns 2388
_refine_ls_number_restraints 0
_refine_ls_restrained_S_all 1.083
_refine_ls_R_factor_all 0.0346
_refine_ls_R_factor_gt 0.0289
_refine_ls_shift/su_max 0.001
_refine_ls_shift/su_mean 0.000
_refine_ls_structure_factor_coef Fsqd
_refine_ls_weighting_details 'w=1/[\s^2^(Fo^2^)+(0.0170P)^2^+0.9508P] where P=(Fo^2^+2Fc^2^)/3'
_refine_ls_weighting_scheme calc
_refine_ls_wR_factor_gt 0.0615
_refine_ls_wR_factor_ref 0.0641
_reflns_Friedel_coverage 0.000
_reflns_number_gt 2158
_reflns_number_total 2388
_reflns_threshold_expression 'I > 2\s(I)'
_cod_data_source_file d1cc00250c2.cif
_cod_data_source_block k19_JD_FeApfel_0m_a
_cod_depositor_comments 'Adding full bibliography for 7127958--7127959.cif.'
_cod_database_code 7127959
_shelx_shelxl_version_number 2018/3
_shelx_space_group_comment
;
The symmetry employed for this shelxl refinement is uniquely defined
by the following loop, which should always be used as a source of
symmetry information in preference to the above space-group names.
They are only intended as comments.
;
_shelx_estimated_absorpt_t_min 0.803
_shelx_estimated_absorpt_t_max 0.878

loop_
_space_group_symop_operation_xyz
'x, y, z'
'-x, -y, -z'

loop_
_atom_site_label
_atom_site_type_symbol
_atom_site_fract_x
_atom_site_fract_y
_atom_site_fract_z
_atom_site_U_iso_or_equiv
_atom_site_adp_type
_atom_site_occupancy
_atom_site_site_symmetry_order
_atom_site_calc_flag
_atom_site_refinement_flags_posn
_atom_site_refinement_flags_adp
_atom_site_refinement_flags_occupancy
_atom_site_disorder_assembly
_atom_site_disorder_group
Fe1 Fe 0.500000 0.500000 0.000000 0.01283(12) Uani 1 2 d S . P . .
C1 C 0.8888(3) 0.6426(3) 0.0107(2) 0.0190(5) Uani 1 1 d . . . . .
H1A H 1.003424 0.640532 0.001370 0.023 Uiso 1 1 calc R U . . .
H1B H 0.892315 0.747161 -0.017640 0.023 Uiso 1 1 calc R U . . .
F1 F 0.9728(3) 1.2503(3) 0.5042(2) 0.0812(7) Uani 1 1 d . . . . .
O1 O 0.9819(2) 1.0722(2) 0.2311(2) 0.0338(4) Uani 1 1 d . . . . .
S1 S 0.27532(7) 0.53660(6) 0.09332(6) 0.01733(13) Uani 1 1 d . . . . .
N1 N 0.4340(2) 0.2900(2) 0.06860(19) 0.0152(4) Uani 1 1 d . . . . .
S2 S 0.83215(7) 1.10386(7) 0.25880(6) 0.01774(14) Uani 1 1 d . . . . .
C2 C 0.8355(3) 0.6269(3) 0.1580(2) 0.0193(5) Uani 1 1 d . . . . .
H2A H 0.836114 0.523241 0.185081 0.023 Uiso 1 1 calc R U . . .
H2B H 0.919168 0.721484 0.221428 0.023 Uiso 1 1 calc R U . . .
F2 F 0.6978(3) 1.1567(3) 0.4881(2) 0.0764(7) Uani 1 1 d . . . . .
O2 O 0.6718(2) 0.9634(2) 0.21690(19) 0.0299(4) Uani 1 1 d . . . . .
N2 N 0.6606(2) 0.6246(2) 0.17154(19) 0.0166(4) Uani 1 1 d . . . . .
H2 H 0.676457 0.742927 0.175186 0.020 Uiso 1 1 calc R U . . .
O3 O 0.8378(2) 1.2589(2) 0.2251(2) 0.0336(4) Uani 1 1 d . . . . .
C3 C 0.5990(3) 0.5759(3) 0.3088(2) 0.0209(5) Uani 1 1 d . . . . .
H3A H 0.692345 0.640288 0.380967 0.025 Uiso 1 1 calc R U . . .
H3B H 0.574016 0.456922 0.308415 0.025 Uiso 1 1 calc R U . . .
F3 F 0.8185(3) 0.9870(3) 0.49455(18) 0.0561(5) Uani 1 1 d . . . . .
C6 C 0.3859(3) 0.1597(3) 0.1007(2) 0.0167(5) Uani 1 1 d . . . . .
C5 C 0.2699(3) 0.4854(3) 0.2682(2) 0.0221(5) Uani 1 1 d . . . . .
H5A H 0.171988 0.497756 0.314105 0.026 Uiso 1 1 calc R U . . .
H5B H 0.255899 0.368969 0.266323 0.026 Uiso 1 1 calc R U . . .
C4 C 0.4391(3) 0.6036(3) 0.3474(2) 0.0233(5) Uani 1 1 d . . . . .
H4A H 0.459199 0.718447 0.333646 0.028 Uiso 1 1 calc R U . . .
H4B H 0.425396 0.595631 0.447293 0.028 Uiso 1 1 calc R U . . .
C7 C 0.3191(3) -0.0057(3) 0.1417(3) 0.0239(5) Uani 1 1 d . . . . .
H7A H 0.289541 -0.088612 0.059026 0.036 Uiso 1 1 calc R U . . .
H7B H 0.216191 -0.023333 0.192966 0.036 Uiso 1 1 calc R U . . .
H7C H 0.406502 -0.016530 0.200820 0.036 Uiso 1 1 calc R U . . .
C8 C 0.8301(4) 1.1256(4) 0.4462(3) 0.0415(7) Uani 1 1 d . . . . .

loop_
_atom_site_aniso_label
_atom_site_aniso_U_11
_atom_site_aniso_U_22
_atom_site_aniso_U_33
_atom_site_aniso_U_23
_atom_site_aniso_U_13
_atom_site_aniso_U_12
Fe1 0.0118(2) 0.0086(2) 0.0179(2) 0.00388(17) -0.00013(16) 0.00355(16)
C1 0.0128(10) 0.0129(10) 0.0298(13) 0.0043(9) -0.0006(9) 0.0033(8)
F1 0.0980(17) 0.0730(15) 0.0500(13) -0.0250(11) -0.0415(12) 0.0221(13)
O1 0.0269(9) 0.0372(10) 0.0480(12) 0.0167(9) 0.0164(8) 0.0206(8)
S1 0.0152(3) 0.0130(3) 0.0241(3) 0.0038(2) 0.0019(2) 0.0058(2)
N1 0.0129(9) 0.0150(9) 0.0182(10) 0.0013(8) -0.0009(7) 0.0063(7)
S2 0.0175(3) 0.0144(3) 0.0225(3) 0.0032(2) 0.0020(2) 0.0074(2)
C2 0.0158(11) 0.0148(11) 0.0264(13) 0.0028(9) -0.0054(9) 0.0054(9)
F2 0.0996(17) 0.1150(19) 0.0478(12) 0.0064(12) 0.0340(12) 0.0786(16)
O2 0.0257(9) 0.0165(8) 0.0418(11) -0.0016(8) -0.0077(8) 0.0046(7)
N2 0.0171(9) 0.0119(9) 0.0215(10) 0.0054(8) 0.0006(7) 0.0058(7)
O3 0.0349(10) 0.0184(9) 0.0512(12) 0.0116(8) 0.0028(9) 0.0129(8)
C3 0.0248(12) 0.0169(11) 0.0189(12) 0.0037(9) -0.0033(9) 0.0060(9)
F3 0.0700(12) 0.0761(14) 0.0351(10) 0.0296(10) 0.0096(9) 0.0370(11)
C6 0.0143(10) 0.0153(11) 0.0207(12) 0.0017(9) -0.0012(9) 0.0066(9)
C5 0.0220(12) 0.0205(12) 0.0248(13) 0.0070(10) 0.0063(10) 0.0086(10)
C4 0.0292(13) 0.0203(12) 0.0184(12) 0.0037(10) 0.0036(10) 0.0076(10)
C7 0.0206(12) 0.0146(11) 0.0377(15) 0.0117(10) 0.0035(10) 0.0061(9)
C8 0.0468(17) 0.0521(19) 0.0279(15) -0.0026(14) -0.0008(13) 0.0248(15)

loop_
_atom_type_symbol
_atom_type_description
_atom_type_scat_dispersion_real
_atom_type_scat_dispersion_imag
_atom_type_scat_source
C C 0.0033 0.0016 'International Tables Vol C Tables 4.2.6.8 and 6.1.1.4'
H H 0.0000 0.0000 'International Tables Vol C Tables 4.2.6.8 and 6.1.1.4'
F F 0.0171 0.0103 'International Tables Vol C Tables 4.2.6.8 and 6.1.1.4'
Fe Fe 0.3463 0.8444 'International Tables Vol C Tables 4.2.6.8 and 6.1.1.4'
N N 0.0061 0.0033 'International Tables Vol C Tables 4.2.6.8 and 6.1.1.4'
O O 0.0106 0.0060 'International Tables Vol C Tables 4.2.6.8 and 6.1.1.4'
S S 0.1246 0.1234 'International Tables Vol C Tables 4.2.6.8 and 6.1.1.4'

loop_
_geom_angle_atom_site_label_1
_geom_angle_atom_site_label_2
_geom_angle_atom_site_label_3
_geom_angle
_geom_angle_site_symmetry_1
_geom_angle_site_symmetry_3
_geom_angle_publ_flag
N1 Fe1 N1 180.0 . 2_665 ?
N1 Fe1 N2 87.83(7) . 2_665 ?
N1 Fe1 N2 92.17(7) 2_665 2_665 ?
N1 Fe1 N2 92.17(7) . . ?
N1 Fe1 N2 87.83(7) 2_665 . ?
N2 Fe1 N2 180.0 2_665 . ?
N1 Fe1 S1 88.73(5) . 2_665 ?
N1 Fe1 S1 91.27(5) 2_665 2_665 ?
N2 Fe1 S1 92.87(5) 2_665 2_665 ?
N2 Fe1 S1 87.13(5) . 2_665 ?
N1 Fe1 S1 91.27(5) . . ?
N1 Fe1 S1 88.73(5) 2_665 . ?
N2 Fe1 S1 87.13(5) 2_665 . ?
N2 Fe1 S1 92.87(5) . . ?
S1 Fe1 S1 180.0 2_665 . ?
C2 C1 S1 104.67(14) . 2_665 ?
C2 C1 H1A 110.8 . . ?
S1 C1 H1A 110.8 2_665 . ?
C2 C1 H1B 110.8 . . ?
S1 C1 H1B 110.8 2_665 . ?
H1A C1 H1B 108.9 . . ?
C5 S1 C1 106.47(11) . 2_665 ?
C5 S1 Fe1 106.51(8) . . ?
C1 S1 Fe1 95.59(8) 2_665 . ?
C6 N1 Fe1 174.71(18) . . ?
O3 S2 O1 116.03(11) . . ?
O3 S2 O2 114.25(11) . . ?
O1 S2 O2 114.20(11) . . ?
O3 S2 C8 103.85(13) . . ?
O1 S2 C8 103.88(13) . . ?
O2 S2 C8 102.32(13) . . ?
N2 C2 C1 110.99(17) . . ?
N2 C2 H2A 109.4 . . ?
C1 C2 H2A 109.4 . . ?
N2 C2 H2B 109.4 . . ?
C1 C2 H2B 109.4 . . ?
H2A C2 H2B 108.0 . . ?
C2 N2 C3 109.25(16) . . ?
C2 N2 Fe1 112.28(14) . . ?
C3 N2 Fe1 117.64(13) . . ?
C2 N2 H2 105.6 . . ?
C3 N2 H2 105.6 . . ?
Fe1 N2 H2 105.6 . . ?
N2 C3 C4 114.04(18) . . ?
N2 C3 H3A 108.7 . . ?
C4 C3 H3A 108.7 . . ?
N2 C3 H3B 108.7 . . ?
C4 C3 H3B 108.7 . . ?
H3A C3 H3B 107.6 . . ?
N1 C6 C7 178.1(2) . . ?
C4 C5 S1 108.08(15) . . ?
C4 C5 H5A 110.1 . . ?
S1 C5 H5A 110.1 . . ?
C4 C5 H5B 110.1 . . ?
S1 C5 H5B 110.1 . . ?
H5A C5 H5B 108.4 . . ?
C3 C4 C5 116.7(2) . . ?
C3 C4 H4A 108.1 . . ?
C5 C4 H4A 108.1 . . ?
C3 C4 H4B 108.1 . . ?
C5 C4 H4B 108.1 . . ?
H4A C4 H4B 107.3 . . ?
C6 C7 H7A 109.5 . . ?
C6 C7 H7B 109.5 . . ?
H7A C7 H7B 109.5 . . ?
C6 C7 H7C 109.5 . . ?
H7A C7 H7C 109.5 . . ?
H7B C7 H7C 109.5 . . ?
F2 C8 F1 107.8(3) . . ?
F2 C8 F3 107.6(3) . . ?
F1 C8 F3 108.1(2) . . ?
F2 C8 S2 111.0(2) . . ?
F1 C8 S2 110.9(2) . . ?
F3 C8 S2 111.4(2) . . ?

loop_
_geom_bond_atom_site_label_1
_geom_bond_atom_site_label_2
_geom_bond_distance
_geom_bond_site_symmetry_2
_geom_bond_publ_flag
Fe1 N1 1.9246(18) . ?
Fe1 N1 1.9246(18) 2_665 ?
Fe1 N2 2.0457(18) 2_665 ?
Fe1 N2 2.0457(18) . ?
Fe1 S1 2.2522(6) 2_665 ?
Fe1 S1 2.2522(6) . ?
C1 C2 1.516(3) . ?
C1 S1 1.818(2) 2_665 ?
C1 H1A 0.9900 . ?
C1 H1B 0.9900 . ?
F1 C8 1.332(4) . ?
O1 S2 1.4364(17) . ?
S1 C5 1.813(2) . ?
N1 C6 1.145(3) . ?
S2 O3 1.4364(17) . ?
S2 O2 1.4427(17) . ?
S2 C8 1.815(3) . ?
C2 N2 1.491(3) . ?
C2 H2A 0.9900 . ?
C2 H2B 0.9900 . ?
F2 C8 1.324(3) . ?
N2 C3 1.491(3) . ?
N2 H2 1.0000 . ?
C3 C4 1.523(3) . ?
C3 H3A 0.9900 . ?
C3 H3B 0.9900 . ?
F3 C8 1.338(4) . ?
C6 C7 1.453(3) . ?
C5 C4 1.530(3) . ?
C5 H5A 0.9900 . ?
C5 H5B 0.9900 . ?
C4 H4A 0.9900 . ?
C4 H4B 0.9900 . ?
C7 H7A 0.9800 . ?
C7 H7B 0.9800 . ?
C7 H7C 0.9800 . ?
